data_4332809
loop_
_publ_author_name
'Eisler, Dana J.'
'Puddephatt, Richard J.'

_publ_section_title
;
 Structure and Dynamics of Tetrakis(thiophosphinato)resorcinarene
 Complexes of Silver(I), Gold(I), and Palladium(II)
;
_journal_issue 18
_journal_name_full 'Inorganic Chemistry'
_journal_page_first 7295
_journal_page_last 7305
_journal_paper_doi 10.1021/ic060865z
_journal_volume 45
_journal_year 2006
_chemical_formula_sum 'C129.7 H107.4 Ag2 Cl3.7 F6 O22.35 P4 S6'
_chemical_formula_weight 2800.70
_chemical_name_systematic
; 
 ? 
;
_space_group_IT_number 2
_symmetry_cell_setting triclinic
_symmetry_space_group_name_Hall '-P 1'
_symmetry_space_group_name_H-M 'P -1'
_atom_sites_solution_hydrogens geom
_atom_sites_solution_primary direct
_atom_sites_solution_secondary difmap
_audit_creation_method SHELXL-97
_cell_angle_alpha 103.40(3)
_cell_angle_beta 98.20(3)
_cell_angle_gamma 101.04(3)
_cell_formula_units_Z 2
_cell_length_a 15.524(3)
_cell_length_b 16.021(3)
_cell_length_c 27.110(5)
_cell_measurement_temperature 150(2)
_cell_volume 6313(3)
_computing_cell_refinement 'Nonius DENZO'
_computing_data_collection 'Nonius COLLECT'
_computing_data_reduction 'Nonius DENZO'
_computing_molecular_graphics 'Bruker SHELXTL'
_computing_publication_material 'Bruker SHELXTL'
_computing_structure_refinement 'SHELXL-97 (Sheldrick, 1997)'
_computing_structure_solution 'SHELXS-97 (Sheldrick, 1990)'
_diffrn_ambient_temperature 150(2)
_diffrn_measured_fraction_theta_full 0.999
_diffrn_measured_fraction_theta_max 0.999
_diffrn_measurement_device_type 'Nonius Kappa CCD'
_diffrn_measurement_method 'phi\omega scans'
_diffrn_radiation_monochromator graphite
_diffrn_radiation_source 'fine-focus sealed tube'
_diffrn_radiation_type MoK\a
_diffrn_radiation_wavelength 0.71073
_diffrn_reflns_av_R_equivalents 0.047
_diffrn_reflns_av_sigmaI/netI 0.0534
_diffrn_reflns_limit_h_max 19
_diffrn_reflns_limit_h_min -19
_diffrn_reflns_limit_k_max 18
_diffrn_reflns_limit_k_min -20
_diffrn_reflns_limit_l_max 33
_diffrn_reflns_limit_l_min -33
_diffrn_reflns_number 92143
_diffrn_reflns_theta_full 26.37
_diffrn_reflns_theta_max 26.37
_diffrn_reflns_theta_min 2.59
_exptl_absorpt_coefficient_mu 0.616
_exptl_absorpt_correction_T_max 0.8763
_exptl_absorpt_correction_T_min 0.7818
_exptl_absorpt_correction_type integration
_exptl_crystal_colour colourless
_exptl_crystal_density_diffrn 1.473
_exptl_crystal_density_method 'not measured'
_exptl_crystal_description prism
_exptl_crystal_F_000 2863
_exptl_crystal_size_max 0.42
_exptl_crystal_size_mid 0.26
_exptl_crystal_size_min 0.22
_refine_diff_density_max 1.883
_refine_diff_density_min -1.187
_refine_diff_density_rms 0.100
_refine_ls_extinction_method none
_refine_ls_goodness_of_fit_ref 1.058
_refine_ls_hydrogen_treatment constr
_refine_ls_matrix_type full
_refine_ls_number_parameters 1417
_refine_ls_number_reflns 25766
_refine_ls_number_restraints 27
_refine_ls_restrained_S_all 1.063
_refine_ls_R_factor_all 0.0959
_refine_ls_R_factor_gt 0.0648
_refine_ls_shift/su_max 0.008
_refine_ls_shift/su_mean 0.000
_refine_ls_structure_factor_coef Fsqd
_refine_ls_weighting_details 'calc w=1/[\s^2^(Fo^2^)+(0.0950P)^2^+12.5021P] where P=(Fo^2^+2Fc^2^)/3'
_refine_ls_weighting_scheme calc
_refine_ls_wR_factor_gt 0.1742
_refine_ls_wR_factor_ref 0.1932
_reflns_number_gt 18093
_reflns_number_total 25766
_reflns_threshold_expression >2sigma(I)
_cod_data_source_file ic060865zsup1.cif
_cod_data_source_block 14a
_cod_depositor_comments
;
The following automatic conversions were performed:

'_symmetry_cell_setting' value 'Triclinic' changed to 'triclinic'
according to /home/saulius/struct/CIF-dictionaries/cif_core.dic
dictionary named 'cif_core.dic' version 2.4.2 from 2011-04-26.

Automatic conversion script
Id: cif_fix_values 1891 2012-01-12 08:04:46Z andrius 
;
_cod_original_sg_symbol_H-M P-1
_cod_original_formula_sum 'C129.70 H107.40 Ag2 Cl3.70 F6 O22.35 P4 S6'
_cod_database_code 4332809

loop_
_symmetry_equiv_pos_as_xyz
'x, y, z'
'-x, -y, -z'

loop_
_atom_site_label
_atom_site_type_symbol
_atom_site_fract_x
_atom_site_fract_y
_atom_site_fract_z
_atom_site_U_iso_or_equiv
_atom_site_adp_type
_atom_site_occupancy
_atom_site_symmetry_multiplicity
_atom_site_calc_flag
_atom_site_refinement_flags
_atom_site_disorder_assembly
_atom_site_disorder_group
Ag1 Ag 0.13843(3) 1.90908(3) 1.270163(15) 0.04461(12) Uani 1 1 d . . .
Ag2 Ag 0.63640(3) 1.29656(3) 1.210968(15) 0.04706(12) Uani 1 1 d . . .
P1 P -0.01569(7) 1.76587(7) 1.15531(4) 0.0266(2) Uani 1 1 d . . .
P2 P 0.10022(7) 1.87254(7) 1.38111(4) 0.0242(2) Uani 1 1 d . . .
P3 P 0.60191(8) 1.30791(7) 1.33480(4) 0.0287(2) Uani 1 1 d . . .
P4 P 0.45258(8) 1.16119(7) 1.11164(4) 0.0271(2) Uani 1 1 d . . .
S1 S 0.08808(8) 1.86772(8) 1.17610(5) 0.0362(3) Uani 1 1 d . . .
S2 S 0.20083(8) 1.94934(7) 1.36468(5) 0.0347(3) Uani 1 1 d . . .
S3 S 0.68230(8) 1.37845(8) 1.30254(5) 0.0348(3) Uani 1 1 d . F .
S4 S 0.57804(8) 1.22160(8) 1.11931(5) 0.0342(3) Uani 1 1 d . . .
S5 S 0.80242(10) 1.15399(10) 1.19867(7) 0.0577(4) Uani 1 1 d . . .
O17 O 0.8561(4) 1.1313(3) 1.2394(2) 0.0829(15) Uani 1 1 d . . .
O18 O 0.7936(3) 1.2457(3) 1.2094(2) 0.0779(14) Uani 1 1 d . . .
O19 O 0.7236(3) 1.0912(3) 1.17167(18) 0.0645(12) Uani 1 1 d . . .
C5 C 0.8730(5) 1.1485(4) 1.1521(3) 0.075(2) Uani 1 1 d . . .
F1 F 0.8330(4) 1.1709(4) 1.1092(2) 0.1211(19) Uani 1 1 d . . .
F2 F 0.8865(3) 1.0684(3) 1.1343(2) 0.0944(15) Uani 1 1 d . . .
F3 F 0.9538(3) 1.2035(3) 1.1709(3) 0.131(2) Uani 1 1 d . . .
S6 S 0.50299(10) 1.32164(10) 0.76822(6) 0.0302(3) Uani 0.75 1 d P A 1
O20 O 0.5892(8) 1.3534(8) 0.7619(6) 0.088(5) Uani 0.75 1 d P A 1
O21 O 0.5046(7) 1.2889(7) 0.8122(3) 0.055(2) Uani 0.75 1 d P A 1
O22 O 0.4398(3) 1.3739(3) 0.7624(2) 0.0406(11) Uani 0.75 1 d P A 1
C6 C 0.4591(4) 1.2255(4) 0.7133(3) 0.0408(16) Uani 0.75 1 d P A 1
F4 F 0.5078(3) 1.1659(2) 0.71275(19) 0.0559(11) Uani 0.75 1 d P A 1
F5 F 0.3717(3) 1.1900(3) 0.7122(3) 0.0430(12) Uani 0.75 1 d P A 1
F6 F 0.4592(4) 1.2551(4) 0.66983(17) 0.0482(13) Uani 0.75 1 d P A 1
S6X S 0.4376(6) 1.2678(6) 0.7204(3) 0.0314(18) Uiso 0.10 1 d PD B 2
C6X C 0.5324(5) 1.2792(5) 0.7671(3) 0.0431(17) Uiso 0.10 1 d P B 2
F4X F 0.5605(9) 1.1957(8) 0.7490(5) 0.045(3) Uiso 0.10 1 d P B 2
F5X F 0.5916(16) 1.3582(14) 0.7588(8) 0.024(5) Uiso 0.10 1 d P B 2
F6X F 0.492(2) 1.2608(18) 0.8097(10) 0.054(8) Uiso 0.10 1 d P B 2
O20X O 0.3987(11) 1.3407(10) 0.7352(6) 0.059(4) Uiso 0.10 1 d PD B 2
O21X O 0.3879(17) 1.1835(15) 0.7286(11) 0.087(11) Uiso 0.10 1 d PD B 2
O22X O 0.4548(17) 1.2236(13) 0.6707(8) 0.064(8) Uiso 0.10 1 d PD B 2
C6Y C 0.4376(6) 1.2678(6) 0.7204(3) 0.0314(18) Uiso 0.15 1 d P C 3
S6Y S 0.5324(5) 1.2792(5) 0.7671(3) 0.0431(17) Uiso 0.15 1 d PD C 3
O20Y O 0.5605(9) 1.1957(8) 0.7490(5) 0.045(3) Uiso 0.15 1 d PD C 3
O21Y O 0.5916(16) 1.3582(14) 0.7588(8) 0.024(5) Uiso 0.15 1 d PD C 3
O22Y O 0.492(2) 1.2608(18) 0.8097(10) 0.054(8) Uiso 0.15 1 d PD C 3
F4Y F 0.3987(11) 1.3407(10) 0.7352(6) 0.059(4) Uiso 0.15 1 d P C 3
F5Y F 0.3879(17) 1.1835(15) 0.7286(11) 0.087(11) Uiso 0.15 1 d P C 3
F6Y F 0.4548(17) 1.2236(13) 0.6707(8) 0.064(8) Uiso 0.15 1 d P C 3
O1 O -0.00526(19) 1.68466(18) 1.17912(11) 0.0263(6) Uani 1 1 d . . .
O2 O 0.09699(18) 1.76913(17) 1.36198(10) 0.0225(6) Uani 1 1 d . . .
O3 O 0.11850(19) 1.56574(19) 1.36396(12) 0.0290(6) Uani 1 1 d . . .
O4 O 0.0474(2) 1.4684(3) 1.28716(15) 0.0508(9) Uani 1 1 d . . .
O5 O -0.0179(2) 1.5652(2) 1.33334(13) 0.0381(8) Uani 1 1 d . . .
O6 O 0.2956(2) 1.34867(18) 1.34531(11) 0.0302(7) Uani 1 1 d . . .
O7 O 0.3016(5) 1.3674(3) 1.42992(17) 0.108(2) Uani 1 1 d . . .
O8 O 0.2942(2) 1.2376(2) 1.37641(14) 0.0421(8) Uani 1 1 d . . .
O9 O 0.4970(2) 1.30187(19) 1.31756(12) 0.0309(7) Uani 1 1 d . F .
O10 O 0.38912(19) 1.22314(18) 1.13369(11) 0.0290(6) Uani 1 1 d . F .
O11 O 0.1906(2) 1.26301(18) 1.14738(12) 0.0314(7) Uani 1 1 d . F .
O12 O 0.0778(4) 1.2005(3) 1.0785(2) 0.0883(18) Uani 1 1 d . F .
O13 O 0.1462(3) 1.1215(2) 1.12239(16) 0.0568(10) Uani 1 1 d . F .
O14 O 0.01085(19) 1.47879(19) 1.16964(12) 0.0298(7) Uani 1 1 d . F .
O15 O -0.0782(2) 1.3721(3) 1.10173(14) 0.0530(10) Uani 1 1 d . F .
O16 O -0.1312(2) 1.4610(2) 1.16121(13) 0.0381(8) Uani 1 1 d . F .
C1A C 0.0601(3) 1.6901(2) 1.22158(15) 0.0210(8) Uani 1 1 d . . .
C2A C 0.1337(3) 1.6550(2) 1.21332(15) 0.0216(8) Uani 1 1 d . F .
C3A C 0.1947(3) 1.6587(2) 1.25719(15) 0.0206(8) Uani 1 1 d . . .
H3AA H 0.2452 1.6344 1.2527 0.025 Uiso 1 1 calc R . .
C4A C 0.1853(2) 1.6963(2) 1.30731(14) 0.0187(7) Uani 1 1 d . . .
C5A C 0.1103(3) 1.7313(2) 1.31244(14) 0.0197(8) Uani 1 1 d . . .
C6A C 0.0468(3) 1.7275(3) 1.27008(15) 0.0234(8) Uani 1 1 d . . .
H6AA H -0.0047 1.7502 1.2744 0.028 Uiso 1 1 calc R . .
C7A C 0.2542(3) 1.6986(3) 1.35400(15) 0.0212(8) Uani 1 1 d . . .
H7AA H 0.2286 1.7169 1.3855 0.025 Uiso 1 1 calc R . .
C8A C 0.3401(3) 1.7691(3) 1.35884(16) 0.0263(9) Uani 1 1 d . . .
H8AA H 0.3706 1.7485 1.3303 0.032 Uiso 1 1 calc R . .
H8AB H 0.3233 1.8241 1.3547 0.032 Uiso 1 1 calc R . .
C9A C 0.4059(3) 1.7902(3) 1.41032(18) 0.0350(10) Uani 1 1 d . . .
H9AA H 0.4171 1.7343 1.4164 0.042 Uiso 1 1 calc R . .
H9AB H 0.4635 1.8263 1.4076 0.042 Uiso 1 1 calc R . .
C1Q C 0.3741(2) 1.83930(19) 1.45686(11) 0.0335(10) Uani 1 1 d G . .
C2Q C 0.3342(2) 1.7958(2) 1.48952(14) 0.0520(14) Uani 1 1 d G . .
H2QA H 0.3250 1.7335 1.4827 0.062 Uiso 1 1 calc R . .
C3Q C 0.3077(3) 1.8433(3) 1.53214(13) 0.072(2) Uani 1 1 d G . .
H3QA H 0.2804 1.8136 1.5545 0.086 Uiso 1 1 calc R . .
C4Q C 0.3212(3) 1.9345(3) 1.54210(12) 0.075(2) Uani 1 1 d G . .
H4QA H 0.3031 1.9670 1.5712 0.090 Uiso 1 1 calc R . .
C5Q C 0.3611(3) 1.9780(2) 1.50944(15) 0.0635(17) Uani 1 1 d G . .
H5QA H 0.3703 2.0403 1.5162 0.076 Uiso 1 1 calc R . .
C6Q C 0.3876(2) 1.93042(19) 1.46682(13) 0.0456(12) Uani 1 1 d G . .
H6QA H 0.4148 1.9602 1.4445 0.055 Uiso 1 1 calc R . .
C1E C -0.0342(2) 1.7110(2) 1.08797(9) 0.0370(11) Uani 1 1 d G . .
C2E C 0.0033(2) 1.7504(2) 1.05295(13) 0.0483(13) Uani 1 1 d G . .
H2EA H 0.0381 1.8094 1.0643 0.058 Uiso 1 1 calc R . .
C3E C -0.0102(3) 1.7034(3) 1.00140(11) 0.0646(19) Uani 1 1 d G . .
H3EA H 0.0154 1.7304 0.9775 0.078 Uiso 1 1 calc R . .
C4E C -0.0612(3) 1.6171(3) 0.98485(9) 0.075(2) Uani 1 1 d G . .
H4EA H -0.0704 1.5850 0.9496 0.091 Uiso 1 1 calc R . .
C5E C -0.0987(3) 1.5778(2) 1.01987(14) 0.092(3) Uani 1 1 d G . .
H5EA H -0.1335 1.5188 1.0086 0.110 Uiso 1 1 calc R . .
C6E C -0.0852(3) 1.6247(2) 1.07142(12) 0.0661(19) Uani 1 1 d G . .
H6EA H -0.1108 1.5978 1.0954 0.079 Uiso 1 1 calc R . .
C1F C -0.11732(16) 1.79039(18) 1.17146(12) 0.0282(9) Uani 1 1 d G . .
C2F C -0.1828(2) 1.72504(16) 1.17931(14) 0.0413(12) Uani 1 1 d G . .
H2FA H -0.1709 1.6693 1.1800 0.050 Uiso 1 1 calc R . .
C3F C -0.26568(18) 1.7413(2) 1.18619(15) 0.0510(14) Uani 1 1 d G . .
H3FA H -0.3104 1.6966 1.1915 0.061 Uiso 1 1 calc R . .
C4F C -0.28307(17) 1.8229(2) 1.18522(15) 0.0508(14) Uani 1 1 d G . .
H4FA H -0.3397 1.8340 1.1899 0.061 Uiso 1 1 calc R . .
C5F C -0.2176(2) 1.88826(18) 1.17738(14) 0.0457(13) Uani 1 1 d G . .
H5FA H -0.2295 1.9440 1.1767 0.055 Uiso 1 1 calc R . .
C6F C -0.13471(18) 1.87200(16) 1.17050(13) 0.0374(11) Uani 1 1 d G . .
H6FA H -0.0900 1.9167 1.1651 0.045 Uiso 1 1 calc R . .
C1G C -0.00554(14) 1.89000(17) 1.35418(11) 0.0253(9) Uani 1 1 d G . .
C2G C -0.08356(17) 1.83101(16) 1.35467(12) 0.0318(10) Uani 1 1 d G . .
H2GA H -0.0803 1.7826 1.3689 0.038 Uiso 1 1 calc R . .
C3G C -0.16633(14) 1.84291(18) 1.33432(13) 0.0411(11) Uani 1 1 d G . .
H3GA H -0.2196 1.8026 1.3347 0.049 Uiso 1 1 calc R . .
C4G C -0.17108(14) 1.9138(2) 1.31347(13) 0.0409(11) Uani 1 1 d G . .
H4GA H -0.2277 1.9219 1.2996 0.049 Uiso 1 1 calc R . .
C5G C -0.09307(19) 1.97278(17) 1.31298(12) 0.0397(11) Uani 1 1 d G . .
H5GA H -0.0963 2.0212 1.2987 0.048 Uiso 1 1 calc R . .
C6G C -0.01030(15) 1.96088(16) 1.33334(12) 0.0324(10) Uani 1 1 d G . .
H6GA H 0.0430 2.0012 1.3330 0.039 Uiso 1 1 calc R . .
C1H C 0.0997(2) 1.88217(18) 1.44806(8) 0.0308(10) Uani 1 1 d G . .
C2H C 0.0783(2) 1.80729(15) 1.46559(10) 0.0423(12) Uani 1 1 d G . .
H2HA H 0.0702 1.7504 1.4427 0.051 Uiso 1 1 calc R . .
C3H C 0.0687(3) 1.8156(2) 1.51659(12) 0.0557(15) Uani 1 1 d G . .
H3HA H 0.0541 1.7644 1.5286 0.067 Uiso 1 1 calc R . .
C4H C 0.0806(3) 1.8988(2) 1.55006(9) 0.0553(15) Uani 1 1 d G . .
H4HA H 0.0740 1.9045 1.5849 0.066 Uiso 1 1 calc R . .
C5H C 0.1020(3) 1.97369(18) 1.53253(11) 0.0526(15) Uani 1 1 d G . .
H5HA H 0.1101 2.0306 1.5554 0.063 Uiso 1 1 calc R . .
C6H C 0.1115(2) 1.96537(16) 1.48153(11) 0.0423(12) Uani 1 1 d G . .
H6HA H 0.1261 2.0166 1.4696 0.051 Uiso 1 1 calc R . .
C1B C 0.1998(3) 1.5413(3) 1.35631(16) 0.0248(8) Uani 1 1 d . . .
C2B C 0.2687(3) 1.6058(2) 1.35070(14) 0.0212(8) Uani 1 1 d . . .
C3B C 0.3477(3) 1.5806(3) 1.34253(15) 0.0223(8) Uani 1 1 d . . .
H3BA H 0.3956 1.6227 1.3377 0.027 Uiso 1 1 calc R . .
C4B C 0.3593(3) 1.4951(3) 1.34113(15) 0.0218(8) Uani 1 1 d . . .
C5B C 0.2878(3) 1.4364(3) 1.34844(16) 0.0252(9) Uani 1 1 d . . .
C6B C 0.2077(3) 1.4571(3) 1.35607(17) 0.0278(9) Uani 1 1 d . . .
H6BA H 0.1599 1.4149 1.3610 0.033 Uiso 1 1 calc R . .
C7B C 0.4454(3) 1.4660(3) 1.33331(16) 0.0236(8) Uani 1 1 d . E .
H7BA H 0.4549 1.4294 1.3580 0.028 Uiso 1 1 calc R . .
C8B C 0.5310(3) 1.5413(3) 1.34712(17) 0.0285(9) Uani 1 1 d . . .
H8BA H 0.5819 1.5167 1.3374 0.034 Uiso 1 1 calc R D 1
H8BB H 0.5223 1.5844 1.3270 0.034 Uiso 1 1 calc R D 1
C9B C 0.5534(3) 1.5887(3) 1.40498(19) 0.0335(10) Uani 0.50 1 d P E 1
H9BA H 0.5070 1.6211 1.4138 0.040 Uiso 0.50 1 calc PR E 1
H9BB H 0.5535 1.5447 1.4253 0.040 Uiso 0.50 1 calc PR E 1
C1R C 0.6452(3) 1.6534(4) 1.4191(3) 0.029(4) Uiso 0.50 1 d PG E 1
C2R C 0.7244(4) 1.6259(3) 1.4155(3) 0.035(2) Uiso 0.50 1 d PG E 1
H2RA H 0.7225 1.5656 1.4007 0.043 Uiso 0.50 1 calc PR E 1
C3R C 0.8062(3) 1.6868(4) 1.4336(3) 0.040(2) Uiso 0.50 1 d PG E 1
H3RA H 0.8603 1.6680 1.4312 0.048 Uiso 0.50 1 calc PR E 1
C4R C 0.8090(4) 1.7751(4) 1.4553(3) 0.033(4) Uiso 0.50 1 d PG E 1
H4RA H 0.8649 1.8167 1.4676 0.040 Uiso 0.50 1 calc PR E 1
C5R C 0.7299(4) 1.8025(3) 1.4588(3) 0.040(3) Uiso 0.50 1 d PG E 1
H5RA H 0.7317 1.8628 1.4736 0.048 Uiso 0.50 1 calc PR E 1
C6R C 0.6480(4) 1.7417(4) 1.4408(3) 0.027(2) Uiso 0.50 1 d PG E 1
H6RA H 0.5939 1.7604 1.4432 0.033 Uiso 0.50 1 calc PR E 1
C9BA C 0.5534(3) 1.5887(3) 1.40498(19) 0.0335(10) Uani 0.50 1 d P E 2
H9BC H 0.5507 1.5430 1.4242 0.040 Uiso 0.50 1 calc PR E 2
H9BD H 0.5053 1.6193 1.4127 0.040 Uiso 0.50 1 calc PR E 2
C1RA C 0.6433(4) 1.6562(4) 1.4271(3) 0.028(4) Uiso 0.50 1 d PG E 2
C2RA C 0.7168(4) 1.6250(4) 1.4438(3) 0.045(2) Uiso 0.50 1 d PG E 2
H2RB H 0.7097 1.5644 1.4430 0.054 Uiso 0.50 1 calc PR E 2
C3RA C 0.8008(4) 1.6823(4) 1.4615(3) 0.058(3) Uiso 0.50 1 d PG E 2
H3RB H 0.8510 1.6610 1.4729 0.069 Uiso 0.50 1 calc PR E 2
C4RA C 0.8112(4) 1.7709(4) 1.4626(3) 0.054(5) Uiso 0.50 1 d PG E 2
H4RB H 0.8686 1.8101 1.4747 0.064 Uiso 0.50 1 calc PR E 2
C5RA C 0.7377(4) 1.8021(4) 1.4460(3) 0.042(3) Uiso 0.50 1 d PG E 2
H5RB H 0.7449 1.8627 1.4467 0.051 Uiso 0.50 1 calc PR E 2
C6RA C 0.6538(4) 1.7448(4) 1.4282(3) 0.033(3) Uiso 0.50 1 d PG E 2
H6RB H 0.6035 1.7661 1.4169 0.040 Uiso 0.50 1 calc PR E 2
C1I C 0.0480(3) 1.5265(3) 1.32355(18) 0.0324(10) Uani 1 1 d . . .
C2I C -0.0971(3) 1.5298(4) 1.2920(2) 0.0517(14) Uani 1 1 d . . .
H2IA H -0.0808 1.5335 1.2585 0.062 Uiso 1 1 calc R . .
H2IB H -0.1220 1.4671 1.2898 0.062 Uiso 1 1 calc R . .
C3I C -0.1623(4) 1.5799(4) 1.3029(3) 0.068(2) Uani 1 1 d . . .
C4I C -0.2216(5) 1.6149(5) 1.3085(5) 0.134(5) Uani 1 1 d . . .
H4IA H -0.2694 1.6433 1.3130 0.161 Uiso 1 1 calc R . .
C1J C 0.2968(3) 1.3225(3) 1.38869(18) 0.0351(10) Uani 1 1 d . . .
C2J C 0.2885(4) 1.1941(4) 1.4176(2) 0.0521(15) Uani 1 1 d . . .
H2JA H 0.2377 1.1416 1.4062 0.063 Uiso 1 1 calc R . .
H2JB H 0.2774 1.2349 1.4483 0.063 Uiso 1 1 calc R . .
C3J C 0.3712(4) 1.1672(3) 1.4314(2) 0.0456(13) Uani 1 1 d . . .
C4J C 0.4372(4) 1.1457(4) 1.4433(2) 0.0568(15) Uani 1 1 d . . .
H4JA H 0.4908 1.1281 1.4530 0.068 Uiso 1 1 calc R . .
C1C C 0.4600(3) 1.3243(3) 1.27333(17) 0.0255(9) Uani 1 1 d . . .
C2C C 0.4345(3) 1.4043(3) 1.27947(16) 0.0233(8) Uani 1 1 d . E .
C3C C 0.3965(3) 1.4220(3) 1.23418(16) 0.0242(8) Uani 1 1 d . . .
H3CA H 0.3788 1.4762 1.2370 0.029 Uiso 1 1 calc R F .
C4C C 0.3829(3) 1.3639(2) 1.18496(16) 0.0228(8) Uani 1 1 d . F .
C5C C 0.4082(3) 1.2844(3) 1.18222(16) 0.0253(9) Uani 1 1 d . . .
C6C C 0.4464(3) 1.2635(3) 1.22608(17) 0.0276(9) Uani 1 1 d . F .
H6CA H 0.4626 1.2087 1.2235 0.033 Uiso 1 1 calc R . .
C7C C 0.3391(3) 1.3861(3) 1.13711(16) 0.0248(8) Uani 1 1 d . . .
H7CA H 0.3228 1.3304 1.1084 0.030 Uiso 1 1 calc R F .
C8C C 0.4029(3) 1.4547(3) 1.11934(18) 0.0316(10) Uani 1 1 d . F .
H8CA H 0.3676 1.4762 1.0936 0.038 Uiso 1 1 calc R . .
H8CB H 0.4316 1.5057 1.1494 0.038 Uiso 1 1 calc R . .
C9C C 0.4749(3) 1.4180(3) 1.0957(2) 0.0412(12) Uani 1 1 d . . .
H9CA H 0.4454 1.3651 1.0669 0.049 Uiso 1 1 calc R F .
H9CB H 0.5108 1.3984 1.1221 0.049 Uiso 1 1 calc R . .
C1S C 0.5387(2) 1.47993(18) 1.07513(14) 0.0366(10) Uani 1 1 d G F .
C2S C 0.5929(2) 1.44226(16) 1.04434(14) 0.0492(13) Uani 1 1 d G . .
H2SA H 0.5882 1.3804 1.0365 0.059 Uiso 1 1 calc R F .
C3S C 0.6541(2) 1.4951(2) 1.02501(14) 0.0591(16) Uani 1 1 d G F .
H3SA H 0.6912 1.4693 1.0040 0.071 Uiso 1 1 calc R . .
C4S C 0.6610(2) 1.5856(2) 1.03647(15) 0.0491(13) Uani 1 1 d G . .
H4SA H 0.7028 1.6217 1.0233 0.059 Uiso 1 1 calc R F .
C5S C 0.6068(2) 1.62324(16) 1.06726(16) 0.0555(15) Uani 1 1 d G F .
H5SA H 0.6115 1.6851 1.0751 0.067 Uiso 1 1 calc R . .
C6S C 0.5456(2) 1.57042(19) 1.08659(15) 0.0526(15) Uani 1 1 d G . .
H6SA H 0.5085 1.5962 1.1076 0.063 Uiso 1 1 calc R F .
C1K C 0.6084(4) 1.3537(4) 1.40309(15) 0.030(2) Uiso 0.60 1 d PG F 1
C2K C 0.6907(3) 1.4032(4) 1.4329(2) 0.048(2) Uiso 0.60 1 d PG F 1
H2KA H 0.7420 1.4097 1.4175 0.057 Uiso 0.60 1 calc PR F 1
C3K C 0.6978(3) 1.4431(4) 1.4850(2) 0.057(2) Uiso 0.60 1 d PG F 1
H3KA H 0.7540 1.4769 1.5054 0.069 Uiso 0.60 1 calc PR F 1
C4K C 0.6226(4) 1.4335(4) 1.50747(15) 0.043(2) Uiso 0.60 1 d PG F 1
H4KA H 0.6274 1.4608 1.5431 0.052 Uiso 0.60 1 calc PR F 1
C5K C 0.5403(3) 1.3840(4) 1.47770(19) 0.0383(18) Uiso 0.60 1 d PG F 1
H5KA H 0.4889 1.3775 1.4930 0.046 Uiso 0.60 1 calc PR F 1
C6K C 0.5332(3) 1.3442(3) 1.42551(18) 0.0292(16) Uiso 0.60 1 d PG F 1
H6KA H 0.4770 1.3104 1.4052 0.035 Uiso 0.60 1 calc PR F 1
C1KA C 0.6332(6) 1.3566(6) 1.4034(2) 0.026(3) Uiso 0.40 1 d PG F 2
C2KA C 0.5631(5) 1.3629(6) 1.4297(3) 0.035(3) Uiso 0.40 1 d PG F 2
H2KB H 0.5030 1.3433 1.4112 0.042 Uiso 0.40 1 calc PR F 2
C3KA C 0.5811(5) 1.3978(6) 1.4831(3) 0.046(3) Uiso 0.40 1 d PG F 2
H3KB H 0.5332 1.4020 1.5010 0.056 Uiso 0.40 1 calc PR F 2
C4KA C 0.6690(6) 1.4264(6) 1.5101(2) 0.046(3) Uiso 0.40 1 d PG F 2
H4KB H 0.6813 1.4502 1.5466 0.055 Uiso 0.40 1 calc PR F 2
C5KA C 0.7391(5) 1.4201(6) 1.4838(3) 0.049(3) Uiso 0.40 1 d PG F 2
H5KB H 0.7993 1.4396 1.5023 0.059 Uiso 0.40 1 calc PR F 2
C6KA C 0.7212(5) 1.3852(6) 1.4305(3) 0.040(3) Uiso 0.40 1 d PG F 2
H6KB H 0.7691 1.3809 1.4125 0.048 Uiso 0.40 1 calc PR F 2
C1L C 0.6088(2) 1.19580(17) 1.32387(15) 0.0375(11) Uani 1 1 d G F .
C2L C 0.6813(2) 1.1689(2) 1.30607(19) 0.0658(18) Uani 1 1 d G . .
H2LA H 0.7258 1.2097 1.2974 0.079 Uiso 1 1 calc R F .
C3L C 0.6888(3) 1.0824(3) 1.3009(2) 0.092(3) Uani 1 1 d G F .
H3LA H 0.7384 1.0640 1.2888 0.110 Uiso 1 1 calc R . .
C4L C 0.6237(4) 1.02271(19) 1.3136(2) 0.080(2) Uani 1 1 d G . .
H4LA H 0.6288 0.9636 1.3100 0.096 Uiso 1 1 calc R F .
C5L C 0.5512(3) 1.0496(2) 1.3314(2) 0.087(3) Uani 1 1 d G F .
H5LA H 0.5067 1.0088 1.3400 0.105 Uiso 1 1 calc R . .
C6L C 0.5437(2) 1.1362(2) 1.33652(17) 0.0612(17) Uani 1 1 d G . .
H6LA H 0.4941 1.1545 1.3487 0.073 Uiso 1 1 calc R F .
C1M C 0.43537(19) 1.06795(17) 1.13819(13) 0.0327(10) Uani 1 1 d G . .
C2M C 0.50715(17) 1.0413(2) 1.16159(14) 0.0431(12) Uani 1 1 d G . .
H2MA H 0.5664 1.0754 1.1663 0.052 Uiso 1 1 calc R . .
C3M C 0.4922(2) 0.9648(2) 1.17807(15) 0.0584(16) Uani 1 1 d G . .
H3MA H 0.5413 0.9466 1.1941 0.070 Uiso 1 1 calc R . .
C4M C 0.4055(3) 0.91484(19) 1.17115(16) 0.0615(17) Uani 1 1 d G . .
H4MA H 0.3954 0.8625 1.1824 0.074 Uiso 1 1 calc R . .
C5M C 0.3338(2) 0.9415(2) 1.14775(16) 0.0614(16) Uani 1 1 d G . .
H5MA H 0.2745 0.9074 1.1430 0.074 Uiso 1 1 calc R . .
C6M C 0.34867(17) 1.0180(2) 1.13127(14) 0.0480(13) Uani 1 1 d G . .
H6MA H 0.2996 1.0362 1.1153 0.058 Uiso 1 1 calc R . .
C1N C 0.3987(2) 1.12088(17) 1.04483(8) 0.0300(9) Uani 1 1 d G . .
C2N C 0.4050(2) 1.03815(17) 1.01747(11) 0.0371(11) Uani 1 1 d G . .
H2NA H 0.4328 1.0022 1.0349 0.045 Uiso 1 1 calc R . .
C3N C 0.3708(2) 1.00796(16) 0.96463(11) 0.0429(12) Uani 1 1 d G . .
H3NA H 0.3751 0.9514 0.9459 0.052 Uiso 1 1 calc R . .
C4N C 0.3302(2) 1.0605(2) 0.93914(8) 0.0459(12) Uani 1 1 d G . .
H4NA H 0.3068 1.0399 0.9030 0.055 Uiso 1 1 calc R . .
C5N C 0.3238(2) 1.14324(19) 0.96649(11) 0.0495(13) Uani 1 1 d G . .
H5NA H 0.2961 1.1791 0.9491 0.059 Uiso 1 1 calc R . .
C6N C 0.3581(2) 1.17342(15) 1.01934(11) 0.0425(12) Uani 1 1 d G . .
H6NA H 0.3537 1.2300 1.0380 0.051 Uiso 1 1 calc R . .
C1D C 0.1792(3) 1.3493(3) 1.14928(16) 0.0257(9) Uani 1 1 d . . .
C2D C 0.2519(3) 1.4113(3) 1.14583(15) 0.0221(8) Uani 1 1 d . F .
C3D C 0.2402(3) 1.4969(3) 1.15042(15) 0.0229(8) Uani 1 1 d . . .
H3DA H 0.2896 1.5415 1.1496 0.027 Uiso 1 1 calc R F .
C4D C 0.1595(3) 1.5198(2) 1.15619(14) 0.0208(8) Uani 1 1 d . F .
C5D C 0.0898(3) 1.4535(3) 1.15972(16) 0.0254(8) Uani 1 1 d . . .
C6D C 0.0989(3) 1.3690(3) 1.15704(17) 0.0284(9) Uani 1 1 d . F .
H6DA H 0.0509 1.3253 1.1605 0.034 Uiso 1 1 calc R . .
C7D C 0.1439(3) 1.6118(2) 1.15904(15) 0.0215(8) Uani 1 1 d . . .
H7DA H 0.0852 1.6037 1.1358 0.026 Uiso 1 1 calc R F .
C8D C 0.2138(3) 1.6713(3) 1.13989(15) 0.0253(9) Uani 1 1 d . F .
H8DA H 0.2742 1.6739 1.1586 0.030 Uiso 1 1 calc R . .
H8DB H 0.2039 1.7318 1.1478 0.030 Uiso 1 1 calc R . .
C9D C 0.2094(3) 1.6382(3) 1.08158(15) 0.0276(9) Uani 1 1 d . . .
H9DA H 0.2201 1.5780 1.0741 0.033 Uiso 1 1 calc R F .
H9DB H 0.1482 1.6340 1.0632 0.033 Uiso 1 1 calc R . .
C1T C 0.27584(17) 1.69562(19) 1.06002(11) 0.0261(9) Uani 1 1 d G F .
C2T C 0.36658(18) 1.7167(2) 1.08164(10) 0.0395(11) Uani 1 1 d G . .
H2TA H 0.3870 1.6960 1.1103 0.047 Uiso 1 1 calc R F .
C3T C 0.42741(15) 1.7681(2) 1.06137(13) 0.0475(13) Uani 1 1 d G F .
H3TA H 0.4894 1.7826 1.0761 0.057 Uiso 1 1 calc R . .
C4T C 0.3975(2) 1.7984(2) 1.01948(13) 0.0469(13) Uani 1 1 d G . .
H4TA H 0.4391 1.8336 1.0056 0.056 Uiso 1 1 calc R F .
C5T C 0.3068(2) 1.7773(2) 0.99786(12) 0.0548(15) Uani 1 1 d G F .
H5TA H 0.2863 1.7980 0.9692 0.066 Uiso 1 1 calc R . .
C6T C 0.24593(16) 1.7259(2) 1.01813(12) 0.0458(13) Uani 1 1 d G . .
H6TA H 0.1839 1.7115 1.0034 0.055 Uiso 1 1 calc R F .
C1O C 0.1326(4) 1.1957(3) 1.1121(2) 0.0453(12) Uani 1 1 d . . .
C2O C 0.0849(5) 1.0403(4) 1.0888(3) 0.0611(16) Uani 1 1 d . . .
H2OA H 0.0717 0.9973 1.1093 0.073 Uiso 1 1 calc R F .
H20B H 0.0278 1.0540 1.0756 0.073 Uiso 1 1 calc R . .
C3O C 0.1216(5) 1.0019(5) 1.0463(3) 0.0683(18) Uani 1 1 d . F .
C4O C 0.1514(6) 0.9670(7) 1.0133(4) 0.129(4) Uani 1 1 d . . .
H4OA H 0.1760 0.9381 0.9860 0.194 Uiso 1 1 calc R F .
C1P C -0.0675(3) 1.4302(3) 1.13962(18) 0.0316(10) Uani 1 1 d . . .
C2P C -0.2213(3) 1.4130(4) 1.1359(2) 0.0495(13) Uani 1 1 d . . .
H2PA H -0.2284 1.3494 1.1336 0.059 Uiso 1 1 calc R F .
H2PB H -0.2346 1.4201 1.1005 0.059 Uiso 1 1 calc R . .
C3P C -0.2815(3) 1.4494(4) 1.1670(2) 0.0469(13) Uani 1 1 d . F .
C4P C -0.3293(4) 1.4808(4) 1.1915(3) 0.0579(16) Uani 1 1 d . . .
H4PA H -0.3680 1.5062 1.2113 0.069 Uiso 1 1 calc R F .
C10B C 0.9999(10) 1.2595(11) 1.3300(5) 0.110(5) Uiso 0.65 1 d PD G 1
H10C H 1.0387 1.2940 1.3122 0.132 Uiso 0.65 1 calc PR G 1
H10D H 0.9749 1.1999 1.3062 0.132 Uiso 0.65 1 calc PR G 1
C10A C 0.9623(12) 1.2239(13) 1.3474(9) 0.085(6) Uiso 0.35 1 d PD G 2
H10A H 0.9637 1.1851 1.3134 0.102 Uiso 0.35 1 calc PR G 2
H10B H 0.9189 1.1901 1.3632 0.102 Uiso 0.35 1 calc PR G 2
Cl10 Cl 1.06765(15) 1.24926(19) 1.38650(11) 0.1113(8) Uani 1 1 d D . .
C11A C 0.9307(8) 1.2990(7) 1.3391(5) 0.151(5) Uani 0.65 1 d PD G 1
H11A H 0.8837 1.2540 1.3457 0.181 Uiso 0.65 1 calc PR G 1
H11B H 0.9060 1.3098 1.3060 0.181 Uiso 0.65 1 calc PR G 1
Cl1A Cl 0.9400(3) 1.3878(3) 1.38275(18) 0.1207(13) Uiso 0.65 1 d PD G 1
C11B C 0.9307(8) 1.2990(7) 1.3391(5) 0.151(5) Uani 0.35 1 d PD G 2
H11C H 0.8952 1.2896 1.3040 0.181 Uiso 0.35 1 calc PR G 2
H11D H 0.9772 1.3549 1.3495 0.181 Uiso 0.35 1 calc PR G 2
Cl1B Cl 0.8619(7) 1.2819(6) 1.3891(4) 0.137(3) Uiso 0.35 1 d PD G 2
C20 C 0.1552(9) 2.1697(9) 1.2587(7) 0.120(5) Uiso 0.65 1 d PD H 1
H20C H 0.1432 2.2125 1.2390 0.143 Uiso 0.65 1 calc PR H 1
H20D H 0.1631 2.1985 1.2961 0.143 Uiso 0.65 1 calc PR H 1
C21 C 0.2363(8) 2.1391(8) 1.2474(5) 0.078(3) Uiso 0.65 1 d PD H 1
H21C H 0.2834 2.1936 1.2537 0.093 Uiso 0.65 1 calc PR H 1
H21D H 0.2231 2.1122 1.2096 0.093 Uiso 0.65 1 calc PR H 1
Cl21 Cl 0.2847(2) 2.0734(2) 1.27187(14) 0.0944(9) Uiso 0.65 1 d PD H 1
Cl20 Cl 0.0738(3) 2.0831(3) 1.24152(17) 0.1128(12) Uiso 0.65 1 d PD H 1
O25 O 0.1707(10) 2.0796(10) 1.2681(6) 0.084(4) Uiso 0.35 1 d P I 2
Cl30 Cl 0.9680(13) 1.5610(13) 1.4747(9) 0.146(6) Uiso 0.20 1 d PD J -3
C30 C 1.0687(19) 1.533(2) 1.4874(17) 0.090(12) Uiso 0.20 1 d PD J -3
H30C H 1.1015 1.5375 1.4590 0.108 Uiso 0.20 1 calc PR J -3
H30D H 1.1059 1.5738 1.5199 0.108 Uiso 0.20 1 calc PR J -3
C31 C 1.052(3) 1.444(2) 1.4921(10) 0.073(10) Uiso 0.20 1 d PD J -3
H31C H 1.1064 1.4205 1.4901 0.088 Uiso 0.20 1 calc PR J -3
H31D H 1.0032 1.4053 1.4637 0.088 Uiso 0.20 1 calc PR J -3
Cl31 Cl 1.0212(9) 1.4442(9) 1.5517(6) 0.098(4) Uiso 0.20 1 d PD J -3

loop_
_atom_site_aniso_label
_atom_site_aniso_U_11
_atom_site_aniso_U_22
_atom_site_aniso_U_33
_atom_site_aniso_U_23
_atom_site_aniso_U_13
_atom_site_aniso_U_12
Ag1 0.0450(2) 0.0505(2) 0.0347(2) 0.01093(17) 0.01002(17) 0.00140(18)
Ag2 0.0394(2) 0.0553(3) 0.0380(2) 0.00187(18) 0.01010(17) 0.00201(18)
P1 0.0273(6) 0.0341(6) 0.0220(5) 0.0089(4) 0.0055(4) 0.0135(5)
P2 0.0248(5) 0.0242(5) 0.0227(5) 0.0011(4) 0.0046(4) 0.0097(4)
P3 0.0342(6) 0.0241(5) 0.0288(6) 0.0053(4) 0.0030(5) 0.0140(5)
P4 0.0303(6) 0.0236(5) 0.0315(6) 0.0060(4) 0.0123(5) 0.0129(4)
S1 0.0349(6) 0.0415(6) 0.0344(6) 0.0163(5) 0.0076(5) 0.0056(5)
S2 0.0285(6) 0.0318(6) 0.0400(7) 0.0059(5) 0.0061(5) 0.0031(5)
S3 0.0300(6) 0.0342(6) 0.0382(6) 0.0063(5) 0.0057(5) 0.0078(5)
S4 0.0278(6) 0.0403(6) 0.0348(6) 0.0073(5) 0.0111(5) 0.0084(5)
S5 0.0424(8) 0.0542(9) 0.0727(10) 0.0075(7) 0.0115(7) 0.0136(7)
O17 0.088(4) 0.088(3) 0.075(3) 0.030(3) -0.005(3) 0.030(3)
O18 0.058(3) 0.054(3) 0.104(4) -0.006(2) -0.001(3) 0.019(2)
O19 0.037(2) 0.063(3) 0.080(3) 0.001(2) 0.004(2) 0.0076(19)
C5 0.063(4) 0.046(4) 0.114(6) 0.019(4) 0.039(4) 0.000(3)
F1 0.183(6) 0.116(4) 0.101(4) 0.070(3) 0.044(4) 0.061(4)
F2 0.098(3) 0.082(3) 0.142(4) 0.050(3) 0.076(3) 0.050(3)
F3 0.075(3) 0.096(3) 0.247(7) 0.082(4) 0.070(4) 0.003(3)
S6 0.0279(7) 0.0297(7) 0.0321(8) 0.0049(6) 0.0066(6) 0.0080(6)
O20 0.033(4) 0.058(5) 0.142(9) -0.022(4) 0.026(4) -0.010(3)
O21 0.064(5) 0.077(7) 0.029(3) 0.019(4) 0.009(3) 0.023(5)
O22 0.038(3) 0.042(3) 0.052(3) 0.017(2) 0.016(2) 0.022(2)
C6 0.032(3) 0.030(3) 0.057(5) 0.003(3) 0.020(3) 0.002(3)
F4 0.057(3) 0.030(2) 0.085(3) 0.010(2) 0.030(3) 0.0167(19)
F5 0.018(2) 0.033(2) 0.070(4) 0.009(2) 0.003(2) -0.0009(16)
F6 0.071(3) 0.046(3) 0.034(2) 0.013(2) 0.010(2) 0.025(3)
O1 0.0268(15) 0.0267(15) 0.0238(15) 0.0032(12) -0.0016(12) 0.0119(12)
O2 0.0258(15) 0.0243(14) 0.0182(13) 0.0024(11) 0.0056(11) 0.0105(11)
O3 0.0223(15) 0.0323(16) 0.0359(17) 0.0094(13) 0.0104(13) 0.0110(12)
O4 0.0328(19) 0.063(2) 0.048(2) -0.0025(19) -0.0023(16) 0.0186(17)
O5 0.0211(16) 0.0440(19) 0.051(2) 0.0119(16) 0.0078(14) 0.0110(14)
O6 0.0377(17) 0.0224(14) 0.0326(16) 0.0090(12) 0.0069(14) 0.0103(13)
O7 0.255(8) 0.051(3) 0.037(2) 0.019(2) 0.030(3) 0.068(4)
O8 0.058(2) 0.0266(16) 0.050(2) 0.0198(15) 0.0154(17) 0.0157(15)
O9 0.0332(17) 0.0329(16) 0.0359(17) 0.0169(13) 0.0106(14) 0.0179(13)
O10 0.0292(16) 0.0257(15) 0.0316(16) -0.0004(12) 0.0083(13) 0.0133(12)
O11 0.0276(16) 0.0213(14) 0.0451(19) 0.0092(13) 0.0041(14) 0.0072(12)
O12 0.119(4) 0.046(2) 0.080(3) 0.002(2) -0.039(3) 0.033(3)
O13 0.070(3) 0.0280(18) 0.069(3) 0.0144(18) 0.001(2) 0.0117(18)
O14 0.0224(15) 0.0289(15) 0.0383(17) 0.0037(13) 0.0104(13) 0.0097(12)
O15 0.0294(19) 0.071(3) 0.044(2) -0.0132(19) 0.0044(16) 0.0140(17)
O16 0.0235(16) 0.0446(19) 0.046(2) 0.0051(15) 0.0116(14) 0.0108(14)
C1A 0.0201(19) 0.0231(19) 0.0186(19) 0.0042(15) -0.0001(15) 0.0068(15)
C2A 0.026(2) 0.0198(18) 0.0192(19) 0.0023(15) 0.0060(16) 0.0077(16)
C3A 0.0194(19) 0.0208(18) 0.022(2) 0.0036(15) 0.0039(16) 0.0074(15)
C4A 0.0186(19) 0.0169(17) 0.0204(19) 0.0035(15) 0.0037(15) 0.0054(14)
C5A 0.025(2) 0.0199(18) 0.0157(18) 0.0030(15) 0.0069(15) 0.0078(15)
C6A 0.024(2) 0.0226(19) 0.024(2) 0.0042(16) 0.0043(17) 0.0098(16)
C7A 0.0186(19) 0.025(2) 0.021(2) 0.0051(16) 0.0051(16) 0.0087(16)
C8A 0.023(2) 0.023(2) 0.032(2) 0.0039(17) 0.0030(17) 0.0070(16)
C9A 0.026(2) 0.028(2) 0.043(3) -0.001(2) -0.003(2) 0.0082(18)
C1Q 0.028(2) 0.037(2) 0.029(2) 0.0008(19) -0.0077(19) 0.0097(19)
C2Q 0.044(3) 0.061(4) 0.050(3) 0.021(3) 0.000(3) 0.008(3)
C3Q 0.047(4) 0.129(7) 0.050(4) 0.041(4) 0.012(3) 0.023(4)
C4Q 0.063(4) 0.116(6) 0.041(4) -0.002(4) -0.001(3) 0.046(4)
C5Q 0.064(4) 0.065(4) 0.051(4) -0.013(3) 0.002(3) 0.031(3)
C6Q 0.048(3) 0.038(3) 0.042(3) -0.001(2) 0.000(2) 0.009(2)
C1E 0.029(2) 0.059(3) 0.025(2) 0.009(2) 0.0058(19) 0.018(2)
C2E 0.062(4) 0.065(3) 0.031(3) 0.022(3) 0.014(2) 0.032(3)
C3E 0.073(4) 0.116(6) 0.030(3) 0.033(3) 0.021(3) 0.058(4)
C4E 0.048(4) 0.137(7) 0.024(3) -0.007(3) 0.003(3) 0.017(4)
C5E 0.067(5) 0.128(7) 0.038(4) -0.026(4) 0.014(3) -0.019(4)
C6E 0.048(3) 0.097(5) 0.030(3) -0.006(3) 0.011(3) -0.013(3)
C1F 0.029(2) 0.036(2) 0.025(2) 0.0109(18) 0.0058(18) 0.0173(19)
C2F 0.040(3) 0.038(3) 0.056(3) 0.018(2) 0.020(2) 0.018(2)
C3F 0.038(3) 0.055(3) 0.071(4) 0.024(3) 0.027(3) 0.018(3)
C4F 0.047(3) 0.070(4) 0.052(3) 0.024(3) 0.022(3) 0.035(3)
C5F 0.055(3) 0.059(3) 0.043(3) 0.025(3) 0.018(3) 0.040(3)
C6F 0.047(3) 0.039(3) 0.035(3) 0.015(2) 0.013(2) 0.022(2)
C1G 0.027(2) 0.026(2) 0.024(2) 0.0038(17) 0.0061(17) 0.0133(17)
C2G 0.030(2) 0.032(2) 0.036(2) 0.0088(19) 0.010(2) 0.0127(19)
C3G 0.029(2) 0.040(3) 0.057(3) 0.014(2) 0.009(2) 0.010(2)
C4G 0.032(3) 0.043(3) 0.049(3) 0.008(2) 0.004(2) 0.021(2)
C5G 0.040(3) 0.036(3) 0.048(3) 0.018(2) 0.005(2) 0.017(2)
C6G 0.032(2) 0.031(2) 0.038(3) 0.0099(19) 0.008(2) 0.0132(19)
C1H 0.028(2) 0.038(2) 0.024(2) 0.0001(18) 0.0022(18) 0.0137(19)
C2H 0.056(3) 0.044(3) 0.026(2) 0.004(2) 0.012(2) 0.012(2)
C3H 0.067(4) 0.068(4) 0.032(3) 0.011(3) 0.015(3) 0.015(3)
C4H 0.059(4) 0.079(4) 0.023(3) -0.001(3) 0.012(2) 0.018(3)
C5H 0.059(4) 0.060(3) 0.027(3) -0.015(2) 0.004(2) 0.021(3)
C6H 0.049(3) 0.040(3) 0.031(3) -0.007(2) 0.006(2) 0.016(2)
C1B 0.021(2) 0.029(2) 0.026(2) 0.0078(17) 0.0055(17) 0.0096(17)
C2B 0.023(2) 0.0227(19) 0.0167(18) 0.0029(15) 0.0031(16) 0.0072(16)
C3B 0.023(2) 0.0229(19) 0.0195(19) 0.0031(15) 0.0033(16) 0.0049(16)
C4B 0.024(2) 0.0230(19) 0.0187(19) 0.0040(15) 0.0010(16) 0.0092(16)
C5B 0.032(2) 0.0203(19) 0.025(2) 0.0073(16) 0.0032(17) 0.0098(17)
C6B 0.024(2) 0.027(2) 0.033(2) 0.0124(18) 0.0038(18) 0.0031(17)
C7B 0.024(2) 0.0217(19) 0.025(2) 0.0053(16) 0.0007(17) 0.0098(16)
C8B 0.021(2) 0.025(2) 0.039(2) 0.0058(18) 0.0040(18) 0.0080(17)
C9B 0.027(2) 0.030(2) 0.041(3) 0.009(2) 0.002(2) 0.0057(19)
C9BA 0.027(2) 0.030(2) 0.041(3) 0.009(2) 0.002(2) 0.0057(19)
C1I 0.025(2) 0.038(2) 0.037(3) 0.013(2) 0.009(2) 0.0087(19)
C2I 0.027(3) 0.056(3) 0.069(4) 0.013(3) 0.001(3) 0.011(2)
C3I 0.025(3) 0.037(3) 0.131(6) 0.016(3) 0.000(3) 0.003(2)
C4I 0.032(4) 0.042(4) 0.302(15) 0.008(6) 0.010(6) 0.008(3)
C1J 0.045(3) 0.027(2) 0.034(3) 0.012(2) 0.004(2) 0.010(2)
C2J 0.061(4) 0.044(3) 0.073(4) 0.042(3) 0.029(3) 0.022(3)
C3J 0.060(4) 0.039(3) 0.042(3) 0.019(2) 0.007(3) 0.013(3)
C4J 0.061(4) 0.061(4) 0.054(4) 0.026(3) 0.000(3) 0.021(3)
C1C 0.022(2) 0.025(2) 0.033(2) 0.0112(17) 0.0070(17) 0.0087(16)
C2C 0.0172(19) 0.0237(19) 0.030(2) 0.0049(17) 0.0064(16) 0.0077(15)
C3C 0.023(2) 0.0191(19) 0.031(2) 0.0036(16) 0.0039(17) 0.0094(16)
C4C 0.0169(19) 0.0205(19) 0.031(2) 0.0047(16) 0.0075(16) 0.0061(15)
C5C 0.020(2) 0.022(2) 0.031(2) 0.0017(17) 0.0075(17) 0.0060(16)
C6C 0.027(2) 0.0202(19) 0.040(2) 0.0087(18) 0.0118(19) 0.0107(17)
C7C 0.025(2) 0.0212(19) 0.029(2) 0.0036(16) 0.0071(17) 0.0094(16)
C8C 0.032(2) 0.029(2) 0.037(2) 0.0088(19) 0.014(2) 0.0087(18)
C9C 0.035(3) 0.035(3) 0.059(3) 0.013(2) 0.018(2) 0.014(2)
C1S 0.031(2) 0.036(2) 0.043(3) 0.008(2) 0.011(2) 0.007(2)
C2S 0.057(3) 0.036(3) 0.052(3) 0.002(2) 0.022(3) 0.009(2)
C3S 0.058(4) 0.068(4) 0.056(4) 0.011(3) 0.034(3) 0.016(3)
C4S 0.041(3) 0.059(3) 0.050(3) 0.020(3) 0.016(3) 0.005(3)
C5S 0.052(3) 0.038(3) 0.084(4) 0.022(3) 0.028(3) 0.011(3)
C6S 0.049(3) 0.038(3) 0.083(4) 0.019(3) 0.037(3) 0.017(2)
C1L 0.050(3) 0.033(2) 0.031(2) 0.0060(19) -0.001(2) 0.022(2)
C2L 0.065(4) 0.049(3) 0.102(5) 0.026(3) 0.034(4) 0.036(3)
C3L 0.104(6) 0.062(4) 0.141(8) 0.037(5) 0.052(6) 0.061(5)
C4L 0.111(6) 0.040(3) 0.105(6) 0.022(4) 0.031(5) 0.043(4)
C5L 0.155(8) 0.030(3) 0.095(6) 0.022(3) 0.062(6) 0.031(4)
C6L 0.096(5) 0.031(3) 0.067(4) 0.013(3) 0.037(4) 0.026(3)
C1M 0.040(3) 0.027(2) 0.034(2) 0.0036(18) 0.012(2) 0.0178(19)
C2M 0.043(3) 0.035(3) 0.053(3) 0.010(2) 0.010(2) 0.016(2)
C3M 0.085(5) 0.043(3) 0.058(4) 0.020(3) 0.013(3) 0.032(3)
C4M 0.084(5) 0.041(3) 0.068(4) 0.023(3) 0.026(4) 0.016(3)
C5M 0.060(4) 0.047(3) 0.078(4) 0.019(3) 0.028(3) 0.001(3)
C6M 0.044(3) 0.046(3) 0.060(4) 0.022(3) 0.019(3) 0.007(2)
C1N 0.028(2) 0.027(2) 0.037(2) 0.0068(18) 0.0111(19) 0.0076(18)
C2N 0.040(3) 0.032(2) 0.041(3) 0.004(2) 0.009(2) 0.017(2)
C3N 0.048(3) 0.035(3) 0.041(3) -0.003(2) 0.008(2) 0.013(2)
C4N 0.052(3) 0.046(3) 0.032(3) 0.002(2) 0.004(2) 0.007(2)
C5N 0.067(4) 0.040(3) 0.042(3) 0.014(2) 0.005(3) 0.016(3)
C6N 0.060(3) 0.032(2) 0.038(3) 0.009(2) 0.008(2) 0.019(2)
C1D 0.028(2) 0.022(2) 0.028(2) 0.0072(17) 0.0054(18) 0.0079(17)
C2D 0.023(2) 0.025(2) 0.0191(19) 0.0034(16) 0.0041(16) 0.0095(16)
C3D 0.025(2) 0.0224(19) 0.0181(19) 0.0023(15) 0.0043(16) 0.0030(16)
C4D 0.025(2) 0.0209(19) 0.0167(18) 0.0024(15) 0.0055(16) 0.0074(16)
C5D 0.024(2) 0.029(2) 0.024(2) 0.0041(17) 0.0061(17) 0.0097(17)
C6D 0.024(2) 0.028(2) 0.032(2) 0.0078(18) 0.0036(18) 0.0047(17)
C7D 0.025(2) 0.0217(19) 0.0182(19) 0.0026(15) 0.0036(16) 0.0110(16)
C8D 0.034(2) 0.0215(19) 0.024(2) 0.0053(16) 0.0105(18) 0.0099(17)
C9D 0.035(2) 0.030(2) 0.020(2) 0.0044(17) 0.0081(18) 0.0123(18)
C1T 0.035(2) 0.025(2) 0.022(2) 0.0056(16) 0.0115(18) 0.0132(18)
C2T 0.041(3) 0.049(3) 0.034(3) 0.014(2) 0.013(2) 0.015(2)
C3T 0.043(3) 0.053(3) 0.048(3) 0.010(3) 0.020(3) 0.010(2)
C4T 0.062(4) 0.034(3) 0.055(3) 0.016(2) 0.036(3) 0.013(2)
C5T 0.074(4) 0.063(4) 0.052(3) 0.039(3) 0.030(3) 0.031(3)
C6T 0.045(3) 0.065(3) 0.043(3) 0.031(3) 0.016(2) 0.025(3)
C1O 0.053(3) 0.037(3) 0.048(3) 0.011(2) 0.008(3) 0.016(2)
C2O 0.067(4) 0.036(3) 0.076(4) 0.010(3) 0.020(3) 0.002(3)
C3O 0.064(4) 0.067(4) 0.066(4) 0.003(3) 0.014(4) 0.016(3)
C4O 0.082(6) 0.143(9) 0.127(9) -0.039(7) 0.036(6) 0.021(6)
C1P 0.024(2) 0.035(2) 0.036(3) 0.010(2) 0.0081(19) 0.0075(18)
C2P 0.022(2) 0.065(4) 0.056(3) 0.005(3) 0.010(2) 0.010(2)
C3P 0.031(3) 0.051(3) 0.063(4) 0.019(3) 0.014(3) 0.013(2)
C4P 0.046(3) 0.065(4) 0.078(4) 0.026(3) 0.031(3) 0.027(3)
Cl10 0.0730(14) 0.146(2) 0.127(2) 0.0685(18) 0.0150(13) 0.0194(14)
C11A 0.144(11) 0.117(9) 0.164(12) 0.017(8) -0.025(9) 0.028(8)
C11B 0.144(11) 0.117(9) 0.164(12) 0.017(8) -0.025(9) 0.028(8)

loop_
_atom_type_symbol
_atom_type_description
_atom_type_scat_dispersion_real
_atom_type_scat_dispersion_imag
_atom_type_scat_source
C C 0.0033 0.0016 'International Tables Vol C Tables 4.2.6.8 and 6.1.1.4'
H H 0.0000 0.0000 'International Tables Vol C Tables 4.2.6.8 and 6.1.1.4'
O O 0.0106 0.0060 'International Tables Vol C Tables 4.2.6.8 and 6.1.1.4'
F F 0.0171 0.0103 'International Tables Vol C Tables 4.2.6.8 and 6.1.1.4'
P P 0.1023 0.0942 'International Tables Vol C Tables 4.2.6.8 and 6.1.1.4'
S S 0.1246 0.1234 'International Tables Vol C Tables 4.2.6.8 and 6.1.1.4'
Ag Ag -0.8971 1.1015 'International Tables Vol C Tables 4.2.6.8 and 6.1.1.4'
Cl Cl 0.1484 0.1585 'International Tables Vol C Tables 4.2.6.8 and 6.1.1.4'

loop_
_geom_angle_atom_site_label_1
_geom_angle_atom_site_label_2
_geom_angle_atom_site_label_3
_geom_angle
S1 Ag1 S2 175.69(4)
S4 Ag2 S3 174.37(4)
O1 P1 C1F 103.74(15)
O1 P1 C1E 99.55(16)
C1F P1 C1E 109.62(17)
O1 P1 S1 115.94(12)
C1F P1 S1 114.74(12)
C1E P1 S1 111.95(13)
O2 P2 C1H 99.44(14)
O2 P2 C1G 108.03(15)
C1H P2 C1G 106.00(15)
O2 P2 S2 114.08(12)
C1H P2 S2 116.76(13)
C1G P2 S2 111.50(11)
O9 P3 C1L 103.81(17)
O9 P3 C1KA 108.0(3)
C1L P3 C1KA 106.9(3)
O9 P3 C1K 96.2(2)
C1L P3 C1K 108.9(2)
O9 P3 S3 115.93(12)
C1L P3 S3 114.68(13)
C1KA P3 S3 107.0(3)
C1K P3 S3 115.4(2)
O10 P4 C1N 100.79(15)
O10 P4 C1M 107.25(16)
C1N P4 C1M 106.05(16)
O10 P4 S4 115.19(13)
C1N P4 S4 111.18(13)
C1M P4 S4 115.08(12)
P1 S1 Ag1 109.72(7)
P2 S2 Ag1 95.03(6)
P3 S3 Ag2 102.07(7)
P4 S4 Ag2 108.15(7)
O19 S5 O17 116.7(3)
O19 S5 O18 114.4(3)
O17 S5 O18 116.2(3)
O19 S5 C5 102.7(3)
O17 S5 C5 100.4(4)
O18 S5 C5 103.0(3)
F2 C5 F3 106.9(6)
F2 C5 F1 106.0(7)
F3 C5 F1 108.5(6)
F2 C5 S5 113.6(5)
F3 C5 S5 112.2(6)
F1 C5 S5 109.3(5)
O20 S6 O21 110.8(8)
O20 S6 O22 117.9(6)
O21 S6 O22 114.7(4)
O20 S6 C6 103.7(7)
O21 S6 C6 105.4(5)
O22 S6 C6 102.5(3)
F4 C6 F5 111.3(5)
F4 C6 F6 110.5(6)
F5 C6 F6 105.4(6)
F4 C6 S6 111.9(5)
F5 C6 S6 110.7(5)
F6 C6 S6 106.7(5)
O20X S6X O22X 131.5(13)
O20X S6X O21X 114.3(15)
O22X S6X O21X 93.3(16)
O20X S6X C6X 109.1(9)
O22X S6X C6X 107.1(12)
O21X S6X C6X 94.7(11)
F6X C6X F4X 100.0(14)
F6X C6X F5X 134.8(15)
F4X C6X F5X 113.9(13)
F6X C6X S6X 101.2(15)
F4X C6X S6X 102.8(8)
F5X C6X S6X 99.4(10)
C1A O1 P1 124.2(3)
C5A O2 P2 121.2(2)
C1I O3 C1B 114.4(3)
C1I O5 C2I 112.0(4)
C1J O6 C5B 117.0(3)
C1J O8 C2J 116.5(4)
C1C O9 P3 123.8(3)
C5C O10 P4 125.9(3)
C1O O11 C1D 117.6(4)
C1O O13 C2O 115.0(5)
C1P O14 C5D 118.3(3)
C1P O16 C2P 114.2(4)
C6A C1A C2A 123.0(4)
C6A C1A O1 117.9(3)
C2A C1A O1 119.0(3)
C1A C2A C3A 116.6(3)
C1A C2A C7D 121.0(4)
C3A C2A C7D 122.4(3)
C2A C3A C4A 123.2(4)
C3A C4A C5A 116.9(3)
C3A C4A C7A 121.0(3)
C5A C4A C7A 122.1(3)
C6A C5A C4A 122.1(3)
C6A C5A O2 118.5(3)
C4A C5A O2 119.3(3)
C1A C6A C5A 118.3(4)
C4A C7A C2B 109.7(3)
C4A C7A C8A 109.9(3)
C2B C7A C8A 114.5(3)
C9A C8A C7A 114.0(4)
C1Q C9A C8A 114.3(3)
C2Q C1Q C6Q 120.0
C2Q C1Q C9A 121.9(3)
C6Q C1Q C9A 118.1(3)
C1Q C2Q C3Q 120.0
C2Q C3Q C4Q 120.0
C3Q C4Q C5Q 120.0
C6Q C5Q C4Q 120.0
C5Q C6Q C1Q 120.0
C2E C1E C6E 120.0
C2E C1E P1 122.35(19)
C6E C1E P1 117.59(19)
C3E C2E C1E 120.0
C2E C3E C4E 120.0
C5E C4E C3E 120.0
C4E C5E C6E 120.0
C5E C6E C1E 120.0
C2F C1F C6F 120.0
C2F C1F P1 120.07(16)
C6F C1F P1 119.54(16)
C1F C2F C3F 120.0
C4F C3F C2F 120.0
C3F C4F C5F 120.0
C6F C5F C4F 120.0
C5F C6F C1F 120.0
C2G C1G C6G 120.0
C2G C1G P2 118.64(15)
C6G C1G P2 121.36(15)
C1G C2G C3G 120.0
C2G C3G C4G 120.0
C3G C4G C5G 120.0
C4G C5G C6G 120.0
C5G C6G C1G 120.0
C2H C1H C6H 120.0
C2H C1H P2 120.54(17)
C6H C1H P2 119.11(17)
C3H C2H C1H 120.0
C2H C3H C4H 120.0
C5H C4H C3H 120.0
C4H C5H C6H 120.0
C5H C6H C1H 120.0
C6B C1B C2B 123.3(4)
C6B C1B O3 119.4(4)
C2B C1B O3 117.3(3)
C1B C2B C3B 116.7(4)
C1B C2B C7A 119.1(3)
C3B C2B C7A 124.3(4)
C2B C3B C4B 122.6(4)
C5B C4B C3B 116.5(4)
C5B C4B C7B 119.6(3)
C3B C4B C7B 123.9(4)
C6B C5B C4B 123.6(4)
C6B C5B O6 118.2(4)
C4B C5B O6 118.1(4)
C1B C6B C5B 117.3(4)
C4B C7B C2C 111.4(3)
C4B C7B C8B 115.4(3)
C2C C7B C8B 112.2(3)
C9B C8B C7B 111.5(4)
C1R C9B C8B 110.5(5)
C2R C1R C6R 120.0
C2R C1R C9B 122.7(4)
C6R C1R C9B 117.0(4)
C3R C2R C1R 120.0
C2R C3R C4R 120.0
C3R C4R C5R 120.0
C6R C5R C4R 120.0
C5R C6R C1R 120.0
C2RA C1RA C6RA 120.0
C3RA C2RA C1RA 120.0
C2RA C3RA C4RA 120.0
C5RA C4RA C3RA 120.0
C4RA C5RA C6RA 120.0
C5RA C6RA C1RA 120.0
O4 C1I O5 127.5(4)
O4 C1I O3 125.7(4)
O5 C1I O3 106.8(4)
C3I C2I O5 108.9(5)
C4I C3I C2I 173.9(8)
O7 C1J O8 126.5(4)
O7 C1J O6 126.1(4)
O8 C1J O6 107.4(4)
O8 C2J C3J 110.4(4)
C4J C3J C2J 178.8(6)
C6C C1C C2C 123.1(4)
C6C C1C O9 118.0(3)
C2C C1C O9 118.8(4)
C1C C2C C3C 116.1(4)
C1C C2C C7B 120.6(4)
C3C C2C C7B 123.3(3)
C2C C3C C4C 123.5(4)
C5C C4C C3C 116.9(4)
C5C C4C C7C 122.1(4)
C3C C4C C7C 121.0(3)
C6C C5C C4C 122.0(4)
C6C C5C O10 120.5(3)
C4C C5C O10 117.4(4)
C1C C6C C5C 118.4(4)
C2D C7C C4C 109.6(3)
C2D C7C C8C 113.7(3)
C4C C7C C8C 113.1(3)
C9C C8C C7C 113.0(4)
C8C C9C C1S 116.6(4)
C2S C1S C6S 120.0
C2S C1S C9C 116.8(3)
C6S C1S C9C 123.2(3)
C3S C2S C1S 120.0
C4S C3S C2S 120.0
C5S C4S C3S 120.0
C6S C5S C4S 120.0
C5S C6S C1S 120.0
C2K C1K C6K 120.0
C2K C1K P3 118.1(3)
C6K C1K P3 121.8(3)
C3K C2K C1K 120.0
C4K C3K C2K 120.0
C3K C4K C5K 120.0
C4K C5K C6K 120.0
C5K C6K C1K 120.0
C2KA C1KA C6KA 120.0
C2KA C1KA P3 116.0(5)
C6KA C1KA P3 124.0(5)
C1KA C2KA C3KA 120.0
C2KA C3KA C4KA 120.0
C3KA C4KA C5KA 120.0
C6KA C5KA C4KA 120.0
C5KA C6KA C1KA 120.0
C2L C1L C6L 120.0
C2L C1L P3 120.6(2)
C6L C1L P3 119.3(2)
C1L C2L C3L 120.0
C4L C3L C2L 120.0
C3L C4L C5L 120.0
C6L C5L C4L 120.0
C5L C6L C1L 120.0
C2M C1M C6M 120.0
C2M C1M P4 121.24(18)
C6M C1M P4 118.56(18)
C1M C2M C3M 120.0
C4M C3M C2M 120.0
C5M C4M C3M 120.0
C4M C5M C6M 120.0
C5M C6M C1M 120.0
C2N C1N C6N 120.0
C2N C1N P4 118.41(16)
C6N C1N P4 121.35(16)
C1N C2N C3N 120.0
C4N C3N C2N 120.0
C3N C4N C5N 120.0
C6N C5N C4N 120.0
C5N C6N C1N 120.0
C6D C1D C2D 122.9(4)
C6D C1D O11 119.3(4)
C2D C1D O11 117.7(4)
C1D C2D C3D 116.5(4)
C1D C2D C7C 120.9(3)
C3D C2D C7C 122.6(4)
C4D C3D C2D 123.0(4)
C3D C4D C5D 116.7(4)
C3D C4D C7D 124.0(4)
C5D C4D C7D 119.3(3)
C6D C5D C4D 122.4(4)
C6D C5D O14 121.1(4)
C4D C5D O14 116.4(3)
C5D C6D C1D 118.3(4)
C2A C7D C4D 109.8(3)
C2A C7D C8D 112.0(3)
C4D C7D C8D 114.6(3)
C7D C8D C9D 112.2(3)
C1T C9D C8D 114.7(3)
C2T C1T C6T 120.0
C2T C1T C9D 120.1(2)
C6T C1T C9D 119.9(2)
C1T C2T C3T 120.0
C4T C3T C2T 120.0
C3T C4T C5T 120.0
C4T C5T C6T 120.0
C5T C6T C1T 120.0
O12 C1O O13 125.6(5)
O12 C1O O11 126.8(5)
O13 C1O O11 107.5(4)
C3O C2O O13 111.8(5)
C4O C3O C2O 176.1(10)
O15 C1P O16 126.7(4)
O15 C1P O14 127.3(4)
O16 C1P O14 106.0(4)
O16 C2P C3P 107.1(4)
C4P C3P C2P 178.1(6)
C11A C10B Cl10 115.0(11)
C10B C11A Cl1A 124.4(11)
C21 C20 Cl20 106.4(10)
C20 C21 Cl21 128.8(10)
C31 C30 Cl30 109(2)
C30 C31 Cl31 108(2)

loop_
_geom_bond_atom_site_label_1
_geom_bond_atom_site_label_2
_geom_bond_distance
Ag1 S1 2.4501(14)
Ag1 S2 2.4912(15)
Ag2 S4 2.4486(15)
Ag2 S3 2.4536(15)
P1 O1 1.605(3)
P1 C1F 1.786(2)
P1 C1E 1.788(3)
P1 S1 1.9706(19)
P2 O2 1.606(3)
P2 C1H 1.787(2)
P2 C1G 1.799(2)
P2 S2 1.9669(17)
P3 O9 1.606(3)
P3 C1L 1.778(3)
P3 C1KA 1.797(6)
P3 C1K 1.807(4)
P3 S3 1.9566(18)
P4 O10 1.606(3)
P4 C1N 1.794(2)
P4 C1M 1.795(2)
P4 S4 1.9602(17)
S5 O19 1.406(4)
S5 O17 1.444(5)
S5 O18 1.467(5)
S5 C5 1.785(7)
C5 F2 1.329(8)
C5 F3 1.340(8)
C5 F1 1.393(9)
S6 O20 1.388(12)
S6 O21 1.409(8)
S6 O22 1.422(4)
S6 C6 1.817(7)
C6 F4 1.326(8)
C6 F5 1.361(7)
C6 F6 1.367(9)
S6X O20X 1.417(13)
S6X O22X 1.456(16)
S6X O21X 1.503(16)
S6X C6X 1.748(12)
C6X F6X 1.453(16)
C6X F4X 1.484(12)
C6X F5X 1.497(16)
O1 C1A 1.396(5)
O2 C5A 1.401(4)
O3 C1I 1.367(6)
O3 C1B 1.420(5)
O4 C1I 1.187(6)
O5 C1I 1.322(5)
O5 C2I 1.461(6)
O6 C1J 1.336(5)
O6 C5B 1.418(5)
O7 C1J 1.164(6)
O8 C1J 1.316(5)
O8 C2J 1.451(6)
O9 C1C 1.407(5)
O10 C5C 1.401(5)
O11 C1O 1.339(6)
O11 C1D 1.417(5)
O12 C1O 1.182(7)
O13 C1O 1.329(6)
O13 C2O 1.468(7)
O14 C1P 1.345(5)
O14 C5D 1.405(5)
O15 C1P 1.182(6)
O16 C1P 1.336(5)
O16 C2P 1.445(6)
C1A C6A 1.375(5)
C1A C2A 1.390(5)
C2A C3A 1.392(6)
C2A C7D 1.519(5)
C3A C4A 1.394(5)
C4A C5A 1.395(5)
C4A C7A 1.525(5)
C5A C6A 1.385(6)
C7A C2B 1.532(5)
C7A C8A 1.541(6)
C8A C9A 1.532(6)
C9A C1Q 1.523(5)
C1Q C2Q 1.3900
C1Q C6Q 1.3900
C2Q C3Q 1.3900
C3Q C4Q 1.3900
C4Q C5Q 1.3900
C5Q C6Q 1.3900
C1E C2E 1.3900
C1E C6E 1.3900
C2E C3E 1.3900
C3E C4E 1.3900
C4E C5E 1.3900
C5E C6E 1.3900
C1F C2F 1.3900
C1F C6F 1.3900
C2F C3F 1.3900
C3F C4F 1.3900
C4F C5F 1.3900
C5F C6F 1.3900
C1G C2G 1.3900
C1G C6G 1.3900
C2G C3G 1.3900
C3G C4G 1.3900
C4G C5G 1.3900
C5G C6G 1.3900
C1H C2H 1.3900
C1H C6H 1.3900
C2H C3H 1.3900
C3H C4H 1.3900
C4H C5H 1.3900
C5H C6H 1.3900
C1B C6B 1.377(6)
C1B C2B 1.389(6)
C2B C3B 1.394(5)
C3B C4B 1.407(5)
C4B C5B 1.381(6)
C4B C7B 1.525(5)
C5B C6B 1.377(6)
C7B C2C 1.527(6)
C7B C8B 1.549(6)
C8B C9B 1.533(7)
C9B C1R 1.532(7)
C1R C2R 1.3900
C1R C6R 1.3900
C2R C3R 1.3900
C3R C4R 1.3900
C4R C5R 1.3900
C5R C6R 1.3900
C1RA C2RA 1.3900
C1RA C6RA 1.3900
C2RA C3RA 1.3900
C3RA C4RA 1.3900
C4RA C5RA 1.3900
C5RA C6RA 1.3900
C2I C3I 1.427(8)
C3I C4I 1.176(9)
C2J C3J 1.458(8)
C3J C4J 1.168(8)
C1C C6C 1.378(6)
C1C C2C 1.394(5)
C2C C3C 1.398(6)
C3C C4C 1.400(6)
C4C C5C 1.392(5)
C4C C7C 1.525(6)
C5C C6C 1.392(6)
C7C C2D 1.520(5)
C7C C8C 1.545(6)
C8C C9C 1.512(6)
C9C C1S 1.520(5)
C1S C2S 1.3900
C1S C6S 1.3900
C2S C3S 1.3900
C3S C4S 1.3900
C4S C5S 1.3900
C5S C6S 1.3900
C1K C2K 1.3900
C1K C6K 1.3900
C2K C3K 1.3900
C3K C4K 1.3900
C4K C5K 1.3900
C5K C6K 1.3900
C1KA C2KA 1.3900
C1KA C6KA 1.3900
C2KA C3KA 1.3900
C3KA C4KA 1.3900
C4KA C5KA 1.3900
C5KA C6KA 1.3900
C1L C2L 1.3900
C1L C6L 1.3900
C2L C3L 1.3900
C3L C4L 1.3900
C4L C5L 1.3900
C5L C6L 1.3900
C1M C2M 1.3900
C1M C6M 1.3900
C2M C3M 1.3900
C3M C4M 1.3900
C4M C5M 1.3900
C5M C6M 1.3900
C1N C2N 1.3900
C1N C6N 1.3900
C2N C3N 1.3900
C3N C4N 1.3900
C4N C5N 1.3900
C5N C6N 1.3900
C1D C6D 1.376(6)
C1D C2D 1.384(6)
C2D C3D 1.396(5)
C3D C4D 1.391(6)
C4D C5D 1.394(6)
C4D C7D 1.525(5)
C5D C6D 1.373(6)
C7D C8D 1.532(6)
C8D C9D 1.534(6)
C9D C1T 1.520(5)
C1T C2T 1.3900
C1T C6T 1.3900
C2T C3T 1.3900
C3T C4T 1.3900
C4T C5T 1.3900
C5T C6T 1.3900
C2O C3O 1.422(9)
C3O C4O 1.145(11)
C2P C3P 1.460(7)
C3P C4P 1.170(8)
C10B C11A 1.372(14)
C10B Cl10 1.789(13)
C10A Cl10 1.737(15)
C11A Cl1A 1.594(10)
C20 C21 1.482(14)
C20 Cl20 1.612(13)
C21 Cl21 1.611(10)
Cl30 C30 1.718(19)
C30 C31 1.444(19)
C31 Cl31 1.747(18)
